data_4028415
loop_
_publ_author_name
'Tatyana S. Shestakova'
'Zakhar O. Shenkarev'
'Sergey L. Deev'
'Oleg N. Chupakhin'
'Igor A. Khalymbadzha'
'Vladimir L. Rusinov'
'Alexander S. Arseniev'

_publ_section_title
;
 Long-Range 1H-15N J Couplings Providing a Method for Direct Studies of
 the Structure and Azide-Tetrazole Equilibrium in a Series of
 Azido-1,2,4-triazines and Azidopyrimidines
;
_journal_name_full 'Journal of Organic Chemistry'
_journal_page_first 6975
_journal_page_last 6982
_journal_paper_doi 10.1021/jo4008207
_journal_volume 78
_journal_year 2013
_chemical_formula_moiety 'C5 H5 N5 O'
_chemical_formula_sum 'C5 H5 N5 O'
_chemical_formula_weight 151.14
_chemical_name_systematic
; 
 ? 
;
_space_group_IT_number 19
_symmetry_cell_setting orthorhombic
_symmetry_space_group_name_Hall 'P 2ac 2ab'
_symmetry_space_group_name_H-M 'P 21 21 21'
_atom_sites_solution_hydrogens direct
_atom_sites_solution_primary direct
_atom_sites_solution_secondary difmap
_audit_creation_method SHELXL-97
_cell_angle_alpha 90.00
_cell_angle_beta 90.00
_cell_angle_gamma 90.00
_cell_formula_units_Z 4
_cell_length_a 5.5792(7)
_cell_length_b 7.6582(4)
_cell_length_c 14.7901(14)
_cell_measurement_reflns_used 1026
_cell_measurement_temperature 295(2)
_cell_measurement_theta_max 33.49
_cell_measurement_theta_min 2.45
_cell_volume 631.93(10)
_computing_cell_refinement
;
CrysAlis RED, Oxford Diffraction Ltd.,
Version 1.171.29.9 (release 23-03-2006 CrysAlis171 .NET)
(compiled Mar 23 2006,23:39:28)
;
_computing_data_collection
;
CrysAlis CCD, Oxford Diffraction Ltd.,
Version 1.171.29.9 (release 23-03-2006 CrysAlis171 .NET)
(compiled Mar 23 2006,23:39:28)
;
_computing_data_reduction
;
CrysAlis RED, Oxford Diffraction Ltd.,
Version 1.171.29.9 (release 23-03-2006 CrysAlis171 .NET)
(compiled Mar 23 2006,23:39:28)
;
_computing_molecular_graphics 'Bruker SHELXTL'
_computing_publication_material 'Bruker SHELXTL'
_computing_structure_refinement 'SHELXL-97 (Sheldrick, 1997)'
_computing_structure_solution 'SHELXS-97 (Sheldrick, 1990)'
_diffrn_ambient_temperature 295(2)
_diffrn_measured_fraction_theta_full 0.990
_diffrn_measured_fraction_theta_max 0.935
_diffrn_measurement_device_type 'Xcalibur 3 CCD'
_diffrn_measurement_method 'omega scans'
_diffrn_radiation_monochromator graphite
_diffrn_radiation_source 'fine-focus sealed tube'
_diffrn_radiation_type MoK\a
_diffrn_radiation_wavelength 0.71073
_diffrn_reflns_av_R_equivalents 0.0217
_diffrn_reflns_av_sigmaI/netI 0.0259
_diffrn_reflns_limit_h_max 8
_diffrn_reflns_limit_h_min -8
_diffrn_reflns_limit_k_max 6
_diffrn_reflns_limit_k_min -11
_diffrn_reflns_limit_l_max 22
_diffrn_reflns_limit_l_min -19
_diffrn_reflns_number 4764
_diffrn_reflns_theta_full 28.00
_diffrn_reflns_theta_max 33.49
_diffrn_reflns_theta_min 2.75
_diffrn_standards_decay_% 0
_diffrn_standards_interval_count 0
_diffrn_standards_interval_time 0
_diffrn_standards_number 0
_exptl_absorpt_coefficient_mu 0.121
_exptl_absorpt_correction_T_max 1.02049
_exptl_absorpt_correction_T_min 0.97890
_exptl_absorpt_correction_type multi-scan
_exptl_absorpt_process_details
;
CrysAlis RED, Oxford Diffraction Ltd.,
Version 1.171.29.9 (release 23-03-2006 CrysAlis171 .NET)
(compiled Mar 23 2006,23:39:28)
empirical absorption correction using spherical harmonics,
implemented in SCALE3 ABSPACK scaling algorithm.
;
_exptl_crystal_colour colorless
_exptl_crystal_density_diffrn 1.589
_exptl_crystal_description prism
_exptl_crystal_F_000 312
_exptl_crystal_size_max 0.25
_exptl_crystal_size_mid 0.20
_exptl_crystal_size_min 0.15
_refine_diff_density_max 0.166
_refine_diff_density_min -0.154
_refine_diff_density_rms 0.034
_refine_ls_extinction_method none
_refine_ls_goodness_of_fit_ref 1.000
_refine_ls_hydrogen_treatment refall
_refine_ls_matrix_type full
_refine_ls_number_parameters 120
_refine_ls_number_reflns 1358
_refine_ls_number_restraints 0
_refine_ls_restrained_S_all 1.000
_refine_ls_R_factor_all 0.0423
_refine_ls_R_factor_gt 0.0292
_refine_ls_shift/su_max 0.000
_refine_ls_shift/su_mean 0.000
_refine_ls_structure_factor_coef Fsqd
_refine_ls_weighting_details 'calc w=1/[\s^2^(Fo^2^)+(0.0445P)^2^+0.0000P] where P=(Fo^2^+2Fc^2^)/3'
_refine_ls_weighting_scheme calc
_refine_ls_wR_factor_gt 0.0711
_refine_ls_wR_factor_ref 0.0730
_reflns_number_gt 1026
_reflns_number_total 1358
_reflns_threshold_expression >2sigma(I)
_cod_data_source_file jo4008207_si_001.cif
_cod_data_source_block dc
_cod_database_code 4028415

loop_
_symmetry_equiv_pos_as_xyz
'x, y, z'
'-x+1/2, -y, z+1/2'
'-x, y+1/2, -z+1/2'
'x+1/2, -y+1/2, -z'

loop_
_atom_site_label
_atom_site_type_symbol
_atom_site_fract_x
_atom_site_fract_y
_atom_site_fract_z
_atom_site_U_iso_or_equiv
_atom_site_adp_type
_atom_site_occupancy
_atom_site_symmetry_multiplicity
_atom_site_calc_flag
O1 O -0.52596(18) 0.93627(14) 0.25457(7) 0.0413(2) Uani 1 1 d
N1 N 0.05994(18) 0.83259(13) 0.39612(7) 0.0268(2) Uani 1 1 d
N2 N 0.2481(2) 0.76017(14) 0.44179(7) 0.0356(3) Uani 1 1 d
N3 N 0.2296(2) 0.59420(16) 0.42860(8) 0.0403(3) Uani 1 1 d
N4 N 0.0365(2) 0.55142(14) 0.37577(7) 0.0356(3) Uani 1 1 d
N5 N -0.26125(19) 0.74015(13) 0.30801(7) 0.0296(2) Uani 1 1 d
C1 C -0.0643(2) 0.70295(15) 0.35724(7) 0.0267(2) Uani 1 1 d
C2 C -0.3400(2) 0.90850(16) 0.29748(8) 0.0301(3) Uani 1 1 d
C3 C -0.1956(2) 1.04409(16) 0.33998(8) 0.0309(3) Uani 1 1 d
C4 C -0.0006(2) 1.00847(15) 0.38958(8) 0.0288(3) Uani 1 1 d
C5 C 0.1544(3) 1.13349(19) 0.43903(12) 0.0415(3) Uani 1 1 d
H5C H 0.137(4) 1.114(2) 0.5021(14) 0.063(5) Uiso 1 1 d
H5 H -0.338(3) 0.666(2) 0.2847(12) 0.049(5) Uiso 1 1 d
H3 H -0.254(3) 1.161(2) 0.3282(9) 0.042(4) Uiso 1 1 d
H5B H 0.094(4) 1.254(3) 0.4236(11) 0.059(5) Uiso 1 1 d
H5A H 0.319(5) 1.128(3) 0.4216(14) 0.087(7) Uiso 1 1 d

loop_
_atom_site_aniso_label
_atom_site_aniso_U_11
_atom_site_aniso_U_22
_atom_site_aniso_U_33
_atom_site_aniso_U_23
_atom_site_aniso_U_13
_atom_site_aniso_U_12
O1 0.0358(5) 0.0361(5) 0.0520(5) 0.0066(4) -0.0143(4) 0.0052(4)
N1 0.0275(5) 0.0242(5) 0.0287(4) 0.0018(4) -0.0025(4) 0.0009(4)
N2 0.0340(6) 0.0337(6) 0.0392(6) 0.0014(4) -0.0084(5) 0.0054(5)
N3 0.0423(7) 0.0359(6) 0.0426(6) 0.0021(5) -0.0099(6) 0.0078(5)
N4 0.0397(6) 0.0277(6) 0.0394(5) 0.0008(4) -0.0077(5) 0.0062(5)
N5 0.0300(5) 0.0233(5) 0.0356(5) -0.0002(4) -0.0070(5) 0.0006(4)
C1 0.0288(5) 0.0242(6) 0.0271(5) 0.0009(4) 0.0000(5) 0.0019(4)
C2 0.0288(6) 0.0296(6) 0.0319(6) 0.0043(5) -0.0008(5) 0.0020(5)
C3 0.0345(7) 0.0215(6) 0.0367(6) 0.0024(5) -0.0008(5) 0.0027(4)
C4 0.0333(6) 0.0229(6) 0.0301(5) 0.0015(4) 0.0021(5) -0.0007(5)
C5 0.0439(8) 0.0301(7) 0.0504(9) -0.0041(6) -0.0068(7) -0.0054(6)

loop_
_atom_type_symbol
_atom_type_description
_atom_type_scat_dispersion_real
_atom_type_scat_dispersion_imag
_atom_type_scat_source
C C 0.0033 0.0000 'International Tables Vol C Tables 4.2.6.8 and 6.1.1.4'
H H 0.0000 0.0000 'International Tables Vol C Tables 4.2.6.8 and 6.1.1.4'
N N 0.0061 0.0000 'International Tables Vol C Tables 4.2.6.8 and 6.1.1.4'
O O 0.0106 0.0000 'International Tables Vol C Tables 4.2.6.8 and 6.1.1.4'

loop_
_geom_angle_atom_site_label_1
_geom_angle_atom_site_label_2
_geom_angle_atom_site_label_3
_geom_angle
C1 N1 N2 107.99(10)
C1 N1 C4 124.16(11)
N2 N1 C4 127.85(10)
N3 N2 N1 105.29(11)
N2 N3 N4 112.62(11)
C1 N4 N3 104.09(10)
C1 N5 C2 121.41(11)
C1 N5 H5 121.7(13)
C2 N5 H5 116.9(12)
N4 C1 N1 110.01(11)
N4 C1 N5 130.22(11)
N1 C1 N5 119.77(11)
O1 C2 N5 119.32(13)
O1 C2 C3 124.31(12)
N5 C2 C3 116.37(11)
C4 C3 C2 122.68(11)
C4 C3 H3 123.9(8)
C2 C3 H3 113.4(8)
C3 C4 N1 115.58(11)
C3 C4 C5 127.73(12)
N1 C4 C5 116.68(12)
C4 C5 H5C 109.0(12)
C4 C5 H5B 106.5(11)
H5C C5 H5B 109.4(13)
C4 C5 H5A 113.6(15)
H5C C5 H5A 110.8(19)
H5B C5 H5A 107.4(19)

loop_
_geom_bond_atom_site_label_1
_geom_bond_atom_site_label_2
_geom_bond_distance
O1 C2 1.2347(16)
N1 C1 1.3405(16)
N1 N2 1.3661(15)
N1 C4 1.3920(15)
N2 N3 1.2900(16)
N3 N4 1.3708(17)
N4 C1 1.3183(15)
N5 C1 1.3485(15)
N5 C2 1.3709(15)
N5 H5 0.789(18)
C2 C3 1.4568(19)
C3 C4 1.3404(18)
C3 H3 0.968(16)
C4 C5 1.4830(19)
C5 H5C 0.95(2)
C5 H5B 1.008(19)
C5 H5A 0.96(3)

loop_
_geom_torsion_atom_site_label_1
_geom_torsion_atom_site_label_2
_geom_torsion_atom_site_label_3
_geom_torsion_atom_site_label_4
_geom_torsion
C1 N1 N2 N3 0.11(14)
C4 N1 N2 N3 179.69(12)
N1 N2 N3 N4 0.04(16)
N2 N3 N4 C1 -0.18(16)
N3 N4 C1 N1 0.24(13)
N3 N4 C1 N5 -179.71(12)
N2 N1 C1 N4 -0.23(13)
C4 N1 C1 N4 -179.83(12)
N2 N1 C1 N5 179.73(10)
C4 N1 C1 N5 0.12(17)
C2 N5 C1 N4 179.16(13)
C2 N5 C1 N1 -0.79(17)
C1 N5 C2 O1 -177.40(11)
C1 N5 C2 C3 1.76(17)
O1 C2 C3 C4 176.85(13)
N5 C2 C3 C4 -2.27(18)
C2 C3 C4 N1 1.65(18)
C2 C3 C4 C5 -177.30(14)
C1 N1 C4 C3 -0.57(17)
N2 N1 C4 C3 179.90(11)
C1 N1 C4 C5 178.50(12)
N2 N1 C4 C5 -1.02(19)
